data_4079626
loop_
_publ_author_name
'Mei, Liang-yong'
'Wei, Yin'
'Xu, Qin'
'Shi, Min'

_publ_section_title
;
 Palladium-Catalyzed Asymmetric Formal [3+2] Cycloaddition of Vinyl
 Cyclopropanes and \b,\g-Unsaturated \a-Keto Esters: An Effective Route to
 Highly Functionalized Cyclopentanes
;
_journal_issue 21
_journal_name_full Organometallics
_journal_page_first 7591
_journal_paper_doi 10.1021/om300896z
_journal_volume 31
_journal_year 2012
_chemical_absolute_configuration ad
_chemical_formula_sum 'C26 H26 Br N O6'
_chemical_formula_weight 528.39
_chemical_name_systematic
; 
 ? 
;
_space_group_IT_number 19
_symmetry_cell_setting orthorhombic
_symmetry_space_group_name_Hall 'P 2ac 2ab'
_symmetry_space_group_name_H-M 'P 21 21 21'
_atom_sites_solution_hydrogens geom
_atom_sites_solution_primary direct
_atom_sites_solution_secondary difmap
_audit_creation_method SHELXL-97
_cell_angle_alpha 90.00
_cell_angle_beta 90.00
_cell_angle_gamma 90.00
_cell_formula_units_Z 4
_cell_length_a 8.3567(6)
_cell_length_b 10.0489(7)
_cell_length_c 30.090(2)
_cell_measurement_reflns_used 2698
_cell_measurement_temperature 293(2)
_cell_measurement_theta_max 38.677
_cell_measurement_theta_min 4.875
_cell_volume 2526.8(3)
_computing_cell_refinement 'Bruker SMART'
_computing_data_collection 'Bruker SMART'
_computing_data_reduction 'Bruker SHELXTL'
_computing_molecular_graphics 'Bruker SHELXTL'
_computing_publication_material 'Bruker SHELXTL'
_computing_structure_refinement 'SHELXL-97 (Sheldrick, 1997)'
_computing_structure_solution 'SHELXS-97 (Sheldrick, 1990)'
_diffrn_ambient_temperature 293(2)
_diffrn_measured_fraction_theta_full 1.000
_diffrn_measured_fraction_theta_max 1.000
_diffrn_measurement_device_type 'CCD area detector'
_diffrn_measurement_method 'phi and omega scans'
_diffrn_radiation_monochromator graphite
_diffrn_radiation_source 'fine-focus sealed tube'
_diffrn_radiation_type MoK\a
_diffrn_radiation_wavelength 0.71073
_diffrn_reflns_av_R_equivalents 0.0451
_diffrn_reflns_av_sigmaI/netI 0.0679
_diffrn_reflns_limit_h_max 10
_diffrn_reflns_limit_h_min -9
_diffrn_reflns_limit_k_max 12
_diffrn_reflns_limit_k_min -12
_diffrn_reflns_limit_l_max 37
_diffrn_reflns_limit_l_min -33
_diffrn_reflns_number 15397
_diffrn_reflns_theta_full 26.00
_diffrn_reflns_theta_max 26.00
_diffrn_reflns_theta_min 2.14
_exptl_absorpt_coefficient_mu 1.667
_exptl_absorpt_correction_T_max 1.00000
_exptl_absorpt_correction_T_min 0.32388
_exptl_absorpt_correction_type empirical
_exptl_absorpt_process_details sadabs
_exptl_crystal_colour colorless
_exptl_crystal_density_diffrn 1.389
_exptl_crystal_density_method 'not measured'
_exptl_crystal_description prismatic
_exptl_crystal_F_000 1088
_exptl_crystal_size_max 0.311
_exptl_crystal_size_mid 0.156
_exptl_crystal_size_min 0.034
_refine_diff_density_max 0.332
_refine_diff_density_min -0.211
_refine_diff_density_rms 0.041
_refine_ls_abs_structure_details 'Flack H D (1983), Acta Cryst. A39, 876-881'
_refine_ls_abs_structure_Flack -0.006(9)
_refine_ls_extinction_method none
_refine_ls_goodness_of_fit_ref 0.974
_refine_ls_hydrogen_treatment mixed
_refine_ls_matrix_type full
_refine_ls_number_parameters 313
_refine_ls_number_reflns 4976
_refine_ls_number_restraints 7
_refine_ls_restrained_S_all 0.982
_refine_ls_R_factor_all 0.0806
_refine_ls_R_factor_gt 0.0450
_refine_ls_shift/su_max 0.000
_refine_ls_shift/su_mean 0.000
_refine_ls_structure_factor_coef Fsqd
_refine_ls_weighting_details 'calc w=1/[\s^2^(Fo^2^)+(0.0486P)^2^+0.0000P] where P=(Fo^2^+2Fc^2^)/3'
_refine_ls_weighting_scheme calc
_refine_ls_wR_factor_gt 0.0974
_refine_ls_wR_factor_ref 0.1104
_reflns_number_gt 3262
_reflns_number_total 4976
_reflns_threshold_expression >2sigma(I)
_cod_data_source_file om300896z_si_003.cif
_cod_data_source_block cd212402
_cod_depositor_comments
;
The following automatic conversions were performed:

'_symmetry_cell_setting' value 'Orthorhombic' changed to
'orthorhombic' according to
/home/saulius/struct/CIF-dictionaries/cif_core.dic dictionary named
'cif_core.dic' version 2.4.2 from 2011-04-26.

Automatic conversion script
Id: cif_fix_values 1891 2012-01-12 08:04:46Z andrius 
;
_cod_original_cell_volume 2526.9(3)
_cod_original_sg_symbol_H-M P2(1)2(1)2(1)
_cod_database_code 4079626

loop_
_symmetry_equiv_pos_as_xyz
'x, y, z'
'-x+1/2, -y, z+1/2'
'-x, y+1/2, -z+1/2'
'x+1/2, -y+1/2, -z'

loop_
_atom_site_label
_atom_site_type_symbol
_atom_site_fract_x
_atom_site_fract_y
_atom_site_fract_z
_atom_site_U_iso_or_equiv
_atom_site_adp_type
_atom_site_occupancy
_atom_site_symmetry_multiplicity
_atom_site_calc_flag
_atom_site_refinement_flags
Br1 Br 0.43494(8) 0.20654(6) 0.017260(16) 0.1260(3) Uani 1 1 d .
N1 N 0.5402(3) 0.1632(3) 0.24448(8) 0.0462(6) Uani 1 1 d D
O1 O 0.0172(4) 0.5401(3) 0.34961(9) 0.0809(8) Uani 1 1 d .
O2 O -0.0589(3) 0.4459(3) 0.41289(8) 0.0774(7) Uani 1 1 d .
O3 O -0.3293(4) 0.3026(3) 0.37145(13) 0.1118(12) Uani 1 1 d .
O4 O -0.1876(3) 0.1215(3) 0.37991(13) 0.1047(10) Uani 1 1 d U
O5 O 0.3224(4) 0.0732(2) 0.30326(10) 0.0836(9) Uani 1 1 d .
O6 O 0.4679(3) 0.3725(2) 0.26400(7) 0.0576(6) Uani 1 1 d .
C1 C 0.1038(3) 0.2286(3) 0.35275(10) 0.0463(8) Uani 1 1 d .
H1 H 0.0789 0.1364 0.3448 0.056 Uiso 1 1 calc R
C2 C -0.0563(3) 0.3090(3) 0.34970(10) 0.0466(7) Uani 1 1 d .
C3 C -0.0816(4) 0.3193(4) 0.29934(10) 0.0584(8) Uani 1 1 d .
H3A H -0.1330 0.2394 0.2882 0.070 Uiso 1 1 calc R
H3B H -0.1492 0.3950 0.2924 0.070 Uiso 1 1 calc R
C4 C 0.0827(4) 0.3362(3) 0.27799(9) 0.0503(8) Uani 1 1 d .
H4 H 0.1009 0.4315 0.2732 0.060 Uiso 1 1 calc R
C5 C 0.2034(3) 0.2871(3) 0.31438(9) 0.0419(7) Uani 1 1 d .
H5 H 0.2612 0.3649 0.3257 0.050 Uiso 1 1 calc R
C6 C 0.3244(4) 0.1905(3) 0.29630(10) 0.0478(7) Uani 1 1 d .
C7 C 0.4524(3) 0.2519(3) 0.26649(9) 0.0429(7) Uani 1 1 d .
C8 C 0.6585(3) 0.2017(4) 0.21190(10) 0.0517(8) Uani 1 1 d .
H8A H 0.7484 0.1410 0.2139 0.062 Uiso 1 1 calc R
H8B H 0.6973 0.2900 0.2192 0.062 Uiso 1 1 calc R
C9 C 0.5988(3) 0.2026(3) 0.16458(10) 0.0437(7) Uani 1 1 d .
C10 C 0.4927(4) 0.1092(3) 0.14928(11) 0.0548(8) Uani 1 1 d .
H10 H 0.4529 0.0452 0.1687 0.066 Uiso 1 1 calc R
C11 C 0.4441(5) 0.1089(3) 0.10541(12) 0.0630(9) Uani 1 1 d .
H11 H 0.3724 0.0453 0.0951 0.076 Uiso 1 1 calc R
C12 C 0.5036(4) 0.2038(4) 0.07755(11) 0.0616(9) Uani 1 1 d .
C13 C 0.6107(4) 0.2965(4) 0.09150(12) 0.0659(9) Uani 1 1 d .
H13 H 0.6513 0.3595 0.0719 0.079 Uiso 1 1 calc R
C14 C 0.6578(4) 0.2951(3) 0.13525(11) 0.0570(8) Uani 1 1 d .
H14 H 0.7311 0.3580 0.1452 0.068 Uiso 1 1 calc R
C15 C 0.1857(4) 0.2250(3) 0.39749(10) 0.0496(8) Uani 1 1 d .
C16 C 0.2874(5) 0.3258(5) 0.41155(12) 0.0772(12) Uani 1 1 d .
H16 H 0.3100 0.3964 0.3926 0.093 Uiso 1 1 calc R
C17 C 0.3556(6) 0.3226(6) 0.45343(15) 0.0984(14) Uani 1 1 d .
H17 H 0.4242 0.3907 0.4621 0.118 Uiso 1 1 calc R
C18 C 0.3241(6) 0.2220(6) 0.48201(14) 0.0945(14) Uani 1 1 d .
H18 H 0.3684 0.2213 0.5104 0.113 Uiso 1 1 calc R
C19 C 0.2272(6) 0.1229(5) 0.46850(15) 0.0871(13) Uani 1 1 d .
H19 H 0.2066 0.0526 0.4878 0.104 Uiso 1 1 calc R
C20 C 0.1577(5) 0.1227(4) 0.42699(13) 0.0698(11) Uani 1 1 d .
H20 H 0.0911 0.0528 0.4188 0.084 Uiso 1 1 calc R
C21 C -0.0316(4) 0.4456(4) 0.36999(12) 0.0564(9) Uani 1 1 d .
C22 C -0.0154(6) 0.5653(5) 0.43632(16) 0.1062(17) Uani 1 1 d .
H22A H 0.0506 0.6198 0.4176 0.159 Uiso 1 1 calc R
H22B H 0.0426 0.5423 0.4628 0.159 Uiso 1 1 calc R
H22C H -0.1105 0.6135 0.4442 0.159 Uiso 1 1 calc R
C23 C -0.2051(4) 0.2474(4) 0.36938(12) 0.0594(9) Uani 1 1 d .
C24 C -0.3303(5) 0.0524(5) 0.3955(2) 0.1150(12) Uani 1 1 d U
H24A H -0.3690 0.0946 0.4221 0.172 Uiso 1 1 calc R
H24B H -0.3044 -0.0387 0.4018 0.172 Uiso 1 1 calc R
H24C H -0.4115 0.0559 0.3730 0.172 Uiso 1 1 calc R
C25 C 0.0929(4) 0.2681(4) 0.23404(12) 0.0633(9) Uani 1 1 d .
H25 H 0.0764 0.1766 0.2336 0.076 Uiso 1 1 calc R
C26 C 0.1225(6) 0.3250(6) 0.19662(13) 0.1043(16) Uani 1 1 d .
H26A H 0.1397 0.4163 0.1955 0.125 Uiso 1 1 calc R
H26B H 0.1266 0.2747 0.1707 0.125 Uiso 1 1 calc R
H1A H 0.511(4) 0.085(2) 0.2450(10) 0.048(10) Uiso 1 1 d D

loop_
_atom_site_aniso_label
_atom_site_aniso_U_11
_atom_site_aniso_U_22
_atom_site_aniso_U_33
_atom_site_aniso_U_23
_atom_site_aniso_U_13
_atom_site_aniso_U_12
Br1 0.1788(6) 0.1324(5) 0.0668(3) 0.0394(3) -0.0384(3) -0.0719(4)
N1 0.0538(15) 0.0366(15) 0.0482(15) -0.0039(12) 0.0135(13) 0.0000(14)
O1 0.115(2) 0.0464(15) 0.0808(18) -0.0049(13) 0.0194(16) -0.0069(15)
O2 0.1007(19) 0.0698(17) 0.0615(17) -0.0221(12) 0.0199(15) -0.0152(16)
O3 0.0655(17) 0.079(2) 0.191(4) -0.005(2) 0.0527(19) 0.0081(18)
O4 0.0645(15) 0.0770(19) 0.173(3) 0.0336(18) 0.0375(17) -0.0096(14)
O5 0.110(2) 0.0365(14) 0.105(2) 0.0147(13) 0.0576(17) 0.0116(14)
O6 0.0708(15) 0.0363(12) 0.0657(14) -0.0022(10) 0.0187(12) -0.0041(11)
C1 0.0501(17) 0.0407(18) 0.0482(18) -0.0019(14) 0.0080(14) 0.0006(15)
C2 0.0470(16) 0.0412(17) 0.0516(17) -0.0026(14) 0.0083(14) -0.0003(16)
C3 0.0541(19) 0.065(2) 0.056(2) -0.0089(17) -0.0022(16) 0.0059(19)
C4 0.0629(19) 0.0425(18) 0.0457(18) 0.0001(14) 0.0025(16) 0.0003(17)
C5 0.0496(16) 0.0350(16) 0.0411(16) -0.0008(13) 0.0036(13) -0.0003(15)
C6 0.0587(18) 0.0383(19) 0.0465(17) -0.0014(14) 0.0086(14) 0.0027(17)
C7 0.0484(17) 0.0384(17) 0.0419(16) 0.0016(13) 0.0004(14) 0.0016(15)
C8 0.0410(16) 0.060(2) 0.0541(19) -0.0087(17) 0.0062(15) -0.0011(17)
C9 0.0422(15) 0.0405(16) 0.0484(17) -0.0055(15) 0.0075(14) 0.0002(15)
C10 0.0595(19) 0.050(2) 0.054(2) 0.0088(16) 0.0033(16) -0.0134(17)
C11 0.072(2) 0.055(2) 0.062(2) 0.0064(17) -0.012(2) -0.0227(19)
C12 0.079(2) 0.056(2) 0.0497(19) 0.0103(17) -0.0042(17) -0.012(2)
C13 0.081(2) 0.055(2) 0.062(2) 0.0093(18) 0.0050(18) -0.017(2)
C14 0.0583(18) 0.049(2) 0.064(2) -0.0064(17) 0.0067(16) -0.0173(18)
C15 0.0483(17) 0.054(2) 0.0462(17) 0.0075(16) 0.0110(15) 0.0052(17)
C16 0.089(3) 0.092(3) 0.050(2) 0.016(2) -0.011(2) -0.024(3)
C17 0.104(3) 0.124(4) 0.068(3) 0.011(3) -0.012(2) -0.028(3)
C18 0.100(3) 0.134(4) 0.050(2) 0.010(3) 0.002(2) 0.009(3)
C19 0.103(3) 0.094(3) 0.065(3) 0.035(3) 0.012(3) 0.012(3)
C20 0.075(3) 0.068(2) 0.066(3) 0.017(2) 0.011(2) 0.004(2)
C21 0.055(2) 0.050(2) 0.065(2) -0.0092(18) 0.0079(17) 0.0032(17)
C22 0.128(4) 0.100(3) 0.090(3) -0.053(3) 0.018(3) -0.024(3)
C23 0.055(2) 0.049(2) 0.075(2) -0.0101(18) 0.0152(18) -0.0032(18)
C24 0.0773(19) 0.085(2) 0.183(3) 0.034(2) 0.038(2) -0.0137(18)
C25 0.065(2) 0.069(2) 0.056(2) -0.0136(18) -0.0003(17) 0.000(2)
C26 0.140(4) 0.124(4) 0.049(2) 0.002(3) 0.006(2) -0.019(4)

loop_
_atom_type_symbol
_atom_type_description
_atom_type_scat_dispersion_real
_atom_type_scat_dispersion_imag
_atom_type_scat_source
C C 0.0033 0.0016 'International Tables Vol C Tables 4.2.6.8 and 6.1.1.4'
H H 0.0000 0.0000 'International Tables Vol C Tables 4.2.6.8 and 6.1.1.4'
N N 0.0061 0.0033 'International Tables Vol C Tables 4.2.6.8 and 6.1.1.4'
O O 0.0106 0.0060 'International Tables Vol C Tables 4.2.6.8 and 6.1.1.4'
Br Br -0.2901 2.4595 'International Tables Vol C Tables 4.2.6.8 and 6.1.1.4'

loop_
_geom_angle_atom_site_label_1
_geom_angle_atom_site_label_2
_geom_angle_atom_site_label_3
_geom_angle
C7 N1 C8 122.4(3)
C7 N1 H1A 118(2)
C8 N1 H1A 118(2)
C21 O2 C22 116.1(3)
C23 O4 C24 116.5(3)
C15 C1 C5 115.6(2)
C15 C1 C2 116.8(2)
C5 C1 C2 102.8(2)
C15 C1 H1 107.0
C5 C1 H1 107.0
C2 C1 H1 107.0
C23 C2 C21 109.0(3)
C23 C2 C3 107.5(3)
C21 C2 C3 110.8(3)
C23 C2 C1 118.0(3)
C21 C2 C1 109.1(2)
C3 C2 C1 102.2(2)
C4 C3 C2 107.4(2)
C4 C3 H3A 110.2
C2 C3 H3A 110.2
C4 C3 H3B 110.2
C2 C3 H3B 110.2
H3A C3 H3B 108.5
C25 C4 C3 111.9(3)
C25 C4 C5 116.0(3)
C3 C4 C5 104.5(2)
C25 C4 H4 108.1
C3 C4 H4 108.1
C5 C4 H4 108.1
C6 C5 C1 112.8(3)
C6 C5 C4 112.5(2)
C1 C5 C4 107.2(2)
C6 C5 H5 108.0
C1 C5 H5 108.0
C4 C5 H5 108.0
O5 C6 C5 124.3(3)
O5 C6 C7 120.7(3)
C5 C6 C7 115.0(3)
O6 C7 N1 125.1(3)
O6 C7 C6 120.7(3)
N1 C7 C6 114.1(3)
N1 C8 C9 114.6(2)
N1 C8 H8A 108.6
C9 C8 H8A 108.6
N1 C8 H8B 108.6
C9 C8 H8B 108.6
H8A C8 H8B 107.6
C10 C9 C14 118.7(3)
C10 C9 C8 121.8(3)
C14 C9 C8 119.5(3)
C9 C10 C11 120.8(3)
C9 C10 H10 119.6
C11 C10 H10 119.6
C12 C11 C10 118.6(3)
C12 C11 H11 120.7
C10 C11 H11 120.7
C13 C12 C11 122.0(3)
C13 C12 Br1 118.9(3)
C11 C12 Br1 119.1(3)
C12 C13 C14 118.5(3)
C12 C13 H13 120.7
C14 C13 H13 120.7
C9 C14 C13 121.3(3)
C9 C14 H14 119.3
C13 C14 H14 119.3
C20 C15 C16 116.9(3)
C20 C15 C1 121.0(3)
C16 C15 C1 122.1(3)
C17 C16 C15 120.8(4)
C17 C16 H16 119.6
C15 C16 H16 119.6
C18 C17 C16 121.1(5)
C18 C17 H17 119.5
C16 C17 H17 119.5
C19 C18 C17 118.5(4)
C19 C18 H18 120.7
C17 C18 H18 120.7
C18 C19 C20 121.9(4)
C18 C19 H19 119.0
C20 C19 H19 119.0
C19 C20 C15 120.7(4)
C19 C20 H20 119.6
C15 C20 H20 119.6
O1 C21 O2 124.1(3)
O1 C21 C2 123.8(3)
O2 C21 C2 112.0(3)
O2 C22 H22A 109.5
O2 C22 H22B 109.5
H22A C22 H22B 109.5
O2 C22 H22C 109.5
H22A C22 H22C 109.5
H22B C22 H22C 109.5
O3 C23 O4 122.6(4)
O3 C23 C2 123.6(3)
O4 C23 C2 113.5(3)
O4 C24 H24A 109.5
O4 C24 H24B 109.5
H24A C24 H24B 109.5
O4 C24 H24C 109.5
H24A C24 H24C 109.5
H24B C24 H24C 109.5
C26 C25 C4 125.6(4)
C26 C25 H25 117.2
C4 C25 H25 117.2
C25 C26 H26A 120.0
C25 C26 H26B 120.0
H26A C26 H26B 120.0

loop_
_geom_bond_atom_site_label_1
_geom_bond_atom_site_label_2
_geom_bond_distance
Br1 C12 1.903(3)
N1 C7 1.330(4)
N1 C8 1.445(4)
N1 H1A 0.819(17)
O1 C21 1.201(4)
O2 C21 1.311(4)
O2 C22 1.438(5)
O3 C23 1.179(4)
O4 C23 1.312(4)
O4 C24 1.457(5)
O5 C6 1.197(4)
O6 C7 1.222(3)
C1 C15 1.511(4)
C1 C5 1.540(4)
C1 C2 1.565(4)
C1 H1 0.9800
C2 C23 1.510(5)
C2 C21 1.517(5)
C2 C3 1.534(4)
C3 C4 1.526(5)
C3 H3A 0.9700
C3 H3B 0.9700
C4 C25 1.492(4)
C4 C5 1.568(4)
C4 H4 0.9800
C5 C6 1.504(4)
C5 H5 0.9800
C6 C7 1.526(4)
C8 C9 1.509(4)
C8 H8A 0.9700
C8 H8B 0.9700
C9 C10 1.371(4)
C9 C14 1.373(4)
C10 C11 1.381(5)
C10 H10 0.9300
C11 C12 1.364(5)
C11 H11 0.9300
C12 C13 1.358(5)
C13 C14 1.374(5)
C13 H13 0.9300
C14 H14 0.9300
C15 C20 1.378(5)
C15 C16 1.389(5)
C16 C17 1.384(6)
C16 H16 0.9300
C17 C18 1.353(7)
C17 H17 0.9300
C18 C19 1.346(6)
C18 H18 0.9300
C19 C20 1.378(6)
C19 H19 0.9300
C20 H20 0.9300
C22 H22A 0.9600
C22 H22B 0.9600
C22 H22C 0.9600
C24 H24A 0.9600
C24 H24B 0.9600
C24 H24C 0.9600
C25 C26 1.287(5)
C25 H25 0.9300
C26 H26A 0.9300
C26 H26B 0.9300

loop_
_geom_hbond_atom_site_label_D
_geom_hbond_atom_site_label_H
_geom_hbond_atom_site_label_A
_geom_hbond_distance_DH
_geom_hbond_distance_HA
_geom_hbond_distance_DA
_geom_hbond_angle_DHA
_geom_hbond_site_symmetry_A
N1 H1A O6 0.819(17) 2.16(2) 2.934(3) 157(3) 3_645

loop_
_geom_torsion_atom_site_label_1
_geom_torsion_atom_site_label_2
_geom_torsion_atom_site_label_3
_geom_torsion_atom_site_label_4
_geom_torsion
C15 C1 C2 C23 -75.4(4)
C5 C1 C2 C23 156.9(3)
C15 C1 C2 C21 49.6(3)
C5 C1 C2 C21 -78.1(3)
C15 C1 C2 C3 166.9(3)
C5 C1 C2 C3 39.2(3)
C23 C2 C3 C4 -161.3(3)
C21 C2 C3 C4 79.7(3)
C1 C2 C3 C4 -36.4(3)
C2 C3 C4 C25 145.0(3)
C2 C3 C4 C5 18.8(3)
C15 C1 C5 C6 78.5(3)
C2 C1 C5 C6 -153.0(2)
C15 C1 C5 C4 -157.1(2)
C2 C1 C5 C4 -28.6(3)
C25 C4 C5 C6 7.6(4)
C3 C4 C5 C6 131.3(3)
C25 C4 C5 C1 -117.0(3)
C3 C4 C5 C1 6.6(3)
C1 C5 C6 O5 15.7(4)
C4 C5 C6 O5 -105.7(4)
C1 C5 C6 C7 -165.8(2)
C4 C5 C6 C7 72.7(3)
C8 N1 C7 O6 -4.9(5)
C8 N1 C7 C6 174.8(3)
O5 C6 C7 O6 -170.2(4)
C5 C6 C7 O6 11.2(4)
O5 C6 C7 N1 10.1(4)
C5 C6 C7 N1 -168.5(3)
C7 N1 C8 C9 -94.5(3)
N1 C8 C9 C10 -37.1(4)
N1 C8 C9 C14 146.2(3)
C14 C9 C10 C11 -0.9(5)
C8 C9 C10 C11 -177.6(3)
C9 C10 C11 C12 -0.2(5)
C10 C11 C12 C13 1.2(6)
C10 C11 C12 Br1 -178.9(3)
C11 C12 C13 C14 -1.1(6)
Br1 C12 C13 C14 179.0(3)
C10 C9 C14 C13 1.0(5)
C8 C9 C14 C13 177.8(3)
C12 C13 C14 C9 0.0(5)
C5 C1 C15 C20 -145.5(3)
C2 C1 C15 C20 93.4(4)
C5 C1 C15 C16 36.9(4)
C2 C1 C15 C16 -84.3(4)
C20 C15 C16 C17 -0.4(6)
C1 C15 C16 C17 177.3(4)
C15 C16 C17 C18 -0.6(7)
C16 C17 C18 C19 1.4(7)
C17 C18 C19 C20 -1.2(7)
C18 C19 C20 C15 0.2(6)
C16 C15 C20 C19 0.6(5)
C1 C15 C20 C19 -177.1(3)
C22 O2 C21 O1 -4.6(5)
C22 O2 C21 C2 170.9(3)
C23 C2 C21 O1 -142.4(4)
C3 C2 C21 O1 -24.3(5)
C1 C2 C21 O1 87.5(4)
C23 C2 C21 O2 42.1(4)
C3 C2 C21 O2 160.3(3)
C1 C2 C21 O2 -88.0(3)
C24 O4 C23 O3 -1.4(7)
C24 O4 C23 C2 -174.9(4)
C21 C2 C23 O3 49.9(5)
C3 C2 C23 O3 -70.3(5)
C1 C2 C23 O3 175.0(4)
C21 C2 C23 O4 -136.7(3)
C3 C2 C23 O4 103.2(4)
C1 C2 C23 O4 -11.6(4)
C3 C4 C25 C26 119.7(4)
C5 C4 C25 C26 -120.6(4)
